data_2008267
loop_
_publ_author_name
'Gabriele Kociok-K\"ohn'
'Johannes G. Winter'
'Alexander C. Filippou'

_publ_section_title
;
 Trimethylphosphonium trichlorogermanate(II)
;
_journal_issue 3
_journal_name_full 'Acta Crystallographica Section C'
_journal_page_first 351
_journal_page_last 353
_journal_paper_doi 10.1107/S010827019801169X
_journal_volume 55
_journal_year 1999
_chemical_formula_iupac '(C3 H10 P)GeCl3'
_chemical_formula_moiety 'C3 H10 P 1+ Ge Cl3 -1'
_chemical_formula_sum 'C3 H10 Cl3 Ge P'
_chemical_formula_weight 256.04
_chemical_melting_point 414.15
_chemical_name_common 'Trimethylphosphonium trichlorogermanate(II)'
_chemical_name_systematic
;
 Trimethylphosphonium trichlorogermanate(II)
;
_space_group_IT_number 61
_symmetry_cell_setting orthorhombic
_symmetry_space_group_name_Hall '-P 2ac 2ab'
_symmetry_space_group_name_H-M 'P b c a'
_audit_creation_method SHELXL-97
_cell_angle_alpha 90.00
_cell_angle_beta 90.00
_cell_angle_gamma 90.00
_cell_formula_units_Z 8
_cell_length_a 12.225(2)
_cell_length_b 13.290(3)
_cell_length_c 12.387(3)
_cell_measurement_reflns_used 5000
_cell_measurement_temperature 180(2)
_cell_measurement_theta_max 26.24
_cell_measurement_theta_min 2.80
_cell_volume 2012.5(7)
_diffrn_ambient_temperature 180(2)
_diffrn_detector_area_resol_mean 6.667
_diffrn_measured_fraction_theta_full 0.856
_diffrn_measured_fraction_theta_max 0.856
_diffrn_measurement_device_type STOE-IPDS
_diffrn_measurement_method \f-rotation
_diffrn_radiation_monochromator graphite
_diffrn_radiation_source 'fine-focus sealed tube'
_diffrn_radiation_type MoK\a
_diffrn_radiation_wavelength 0.71073
_diffrn_reflns_av_R_equivalents 0.0802
_diffrn_reflns_av_sigmaI/netI 0.0349
_diffrn_reflns_limit_h_max 15
_diffrn_reflns_limit_h_min -15
_diffrn_reflns_limit_k_max 16
_diffrn_reflns_limit_k_min -16
_diffrn_reflns_limit_l_max 15
_diffrn_reflns_limit_l_min -15
_diffrn_reflns_number 16964
_diffrn_reflns_theta_full 26.24
_diffrn_reflns_theta_max 26.24
_diffrn_reflns_theta_min 2.80
_diffrn_standards_decay_% none
_diffrn_standards_number 200
_exptl_absorpt_coefficient_mu 3.806
_exptl_absorpt_correction_T_max 0.358
_exptl_absorpt_correction_T_min 0.130
_exptl_absorpt_correction_type integration
_exptl_crystal_colour colourless
_exptl_crystal_density_diffrn 1.690
_exptl_crystal_density_meas ?
_exptl_crystal_density_method 'not measured'
_exptl_crystal_description column
_exptl_crystal_F_000 1008
_exptl_crystal_size_max 0.84
_exptl_crystal_size_mid 0.30
_exptl_crystal_size_min 0.27
_refine_diff_density_max 0.385
_refine_diff_density_min -0.594
_refine_ls_extinction_method none
_refine_ls_goodness_of_fit_ref 1.044
_refine_ls_hydrogen_treatment refall
_refine_ls_matrix_type full
_refine_ls_number_parameters 113
_refine_ls_number_reflns 1984
_refine_ls_number_restraints 0
_refine_ls_restrained_S_all 1.044
_refine_ls_R_factor_all 0.0365
_refine_ls_R_factor_gt 0.0307
_refine_ls_shift/su_max 0.001
_refine_ls_shift/su_mean 0.000
_refine_ls_structure_factor_coef Fsqd
_refine_ls_weighting_details 'w = 1/[\s^2^(Fo^2^)+(0.0498P)^2^+0.4045P] where P=(Fo^2^+2Fc^2^)/3'
_refine_ls_weighting_scheme calc
_refine_ls_wR_factor_ref 0.0845
_reflns_number_gt 1689
_reflns_number_total 1984
_reflns_threshold_expression I>2sigma(I)
_cod_data_source_file jz1290.cif
_cod_data_source_block hansi33a
_cod_depositor_comments
;
The following automatic conversions were performed:

'_chemical_melting_point' value '141\%' was changed to '414.15' - it
was converted from degrees Celsius(C) to Kelvins(K).

Automatic conversion script
Id: cif_fix_values 1646 2011-03-28 12:23:43Z adriana 

The following automatic conversions were performed:

'_chemical_melting_point' value '141\%' was changed to '414.15' - it
was converted from degrees Celsius(C) to Kelvins(K).

Automatic conversion script
Id: cif_fix_values 1715 2011-07-08 13:25:40Z adriana 

The following automatic conversions were performed:

'_exptl_crystal_density_meas' value 'not measured' was changed to '?'
- the value is perceived as not measured.

Automatic conversion script
Id: cif_fix_values 3008 2015-01-20 13:52:24Z robertas 

The following automatic conversions were performed:

'_refine_ls_weighting_scheme' value 'calc w =
1/[\s^2^(Fo^2^)+(0.0498P)^2^+0.4045P] where P=(Fo^2^+2Fc^2^)/3' was
changed to 'calc'. New tag '_refine_ls_weighting_details' was
created. The value of the new tag was set to 'w =
1/[\s^2^(Fo^2^)+(0.0498P)^2^+0.4045P] where P=(Fo^2^+2Fc^2^)/3'.

Automatic conversion script
Id: cif_fix_values 3143 2015-03-26 13:38:13Z robertas 
;
_cod_database_code 2008267

loop_
_symmetry_equiv_pos_as_xyz
'x, y, z'
'x+1/2, -y+1/2, -z'
'-x, y+1/2, -z+1/2'
'-x+1/2, -y, z+1/2'
'-x, -y, -z'
'-x-1/2, y-1/2, z'
'x, -y-1/2, z-1/2'
'x-1/2, y, -z-1/2'

loop_
_atom_site_label
_atom_site_fract_x
_atom_site_fract_y
_atom_site_fract_z
_atom_site_U_iso_or_equiv
_atom_site_adp_type
_atom_site_calc_flag
_atom_site_refinement_flags
_atom_site_occupancy
_atom_site_disorder_assembly
_atom_site_disorder_group
_atom_site_type_symbol
Ge 0.24077(3) 0.25649(2) 0.97223(3) 0.04661(14) Uani d . 1 . . Ge
Cl1 0.22883(6) 0.28650(6) 1.15454(6) 0.04872(19) Uani d . 1 . . Cl
Cl2 0.24625(7) 0.42440(7) 0.92307(7) 0.0649(2) Uani d . 1 . . Cl
Cl3 0.05503(6) 0.23630(5) 0.94598(6) 0.04864(19) Uani d . 1 . . Cl
P 0.53625(5) 0.02725(5) 0.74875(6) 0.03528(17) Uani d . 1 . . P
H 0.608(2) 0.073(2) 0.692(2) 0.043(7) Uiso d . 1 . . H
C1 0.6031(3) -0.0520(3) 0.8418(3) 0.0576(8) Uani d . 1 . . C
H1A 0.644(3) -0.011(3) 0.889(3) 0.057(10) Uiso d . 1 . . H
H1B 0.647(4) -0.101(4) 0.802(3) 0.096(15) Uiso d . 1 . . H
H1C 0.550(4) -0.084(3) 0.882(4) 0.088(14) Uiso d . 1 . . H
C2 0.4529(3) -0.0429(4) 0.6592(4) 0.0667(10) Uani d . 1 . . C
H2A 0.409(4) -0.004(3) 0.620(4) 0.090(16) Uiso d . 1 . . H
H2B 0.407(4) -0.080(3) 0.705(3) 0.077(13) Uiso d . 1 . . H
H2C 0.493(3) -0.092(3) 0.625(3) 0.075(11) Uiso d . 1 . . H
C3 0.4555(3) 0.1183(3) 0.8164(3) 0.0520(7) Uani d . 1 . . C
H3A 0.500(4) 0.155(4) 0.867(4) 0.097(14) Uiso d . 1 . . H
H3B 0.409(3) 0.083(3) 0.851(3) 0.068(11) Uiso d . 1 . . H
H3C 0.424(4) 0.161(4) 0.766(4) 0.097(15) Uiso d . 1 . . H

loop_
_atom_site_aniso_label
_atom_site_aniso_U_11
_atom_site_aniso_U_22
_atom_site_aniso_U_33
_atom_site_aniso_U_12
_atom_site_aniso_U_13
_atom_site_aniso_U_23
Ge 0.0467(2) 0.0461(2) 0.0471(2) 0.01337(12) 0.00904(12) -0.00503(13)
Cl1 0.0482(4) 0.0542(4) 0.0438(4) 0.0099(3) -0.0071(3) -0.0011(3)
Cl2 0.0738(5) 0.0575(5) 0.0635(5) -0.0072(4) 0.0183(4) 0.0123(4)
Cl3 0.0540(4) 0.0485(4) 0.0434(3) 0.0021(3) -0.0047(3) -0.0072(3)
P 0.0364(3) 0.0348(3) 0.0346(3) 0.0006(3) 0.0015(2) -0.0035(3)
C1 0.067(2) 0.0460(17) 0.0597(19) 0.0021(15) -0.0043(17) 0.0138(16)
C2 0.062(2) 0.075(3) 0.063(2) -0.0066(19) -0.0052(18) -0.030(2)
C3 0.0437(15) 0.0573(19) 0.0549(18) 0.0043(13) 0.0018(14) -0.0148(16)

loop_
_atom_type_symbol
_atom_type_description
_atom_type_scat_dispersion_real
_atom_type_scat_dispersion_imag
_atom_type_scat_source
C C 0.0033 0.0016 'International Tables Vol C Tables 4.2.6.8 and 6.1.1.4'
H H 0.0000 0.0000 'International Tables Vol C Tables 4.2.6.8 and 6.1.1.4'
P P 0.1023 0.0942 'International Tables Vol C Tables 4.2.6.8 and 6.1.1.4'
Cl Cl 0.1484 0.1585 'International Tables Vol C Tables 4.2.6.8 and 6.1.1.4'
Ge Ge 0.0810 1.8010 'International Tables Vol C Tables 4.2.6.8 and 6.1.1.4'

loop_
_geom_angle_atom_site_label_1
_geom_angle_atom_site_label_2
_geom_angle_atom_site_label_3
_geom_angle_site_symmetry_1
_geom_angle_site_symmetry_3
_geom_angle
_geom_angle_publ_flag
Cl1 Ge Cl3 . . 95.51(3) yes
Cl1 Ge Cl2 . . 95.34(3) yes
Cl3 Ge Cl2 . . 95.94(3) yes
Cl1 Ge Cl3 . 2_557 78.86(2) yes
Cl3 Ge Cl3 . 2_557 171.536(16) yes
Cl2 Ge Cl3 . 2_557 90.91(3) yes
Cl1 Ge Cl1 . 7_565 173.99(3) yes
Cl3 Ge Cl1 . 7_565 78.93(2) yes
Cl2 Ge Cl1 . 7_565 83.07(3) yes
Cl3 Ge Cl1 2_557 7_565 106.920(16) yes
Cl1 Ge Cl2 . 6_655 107.96(3) yes
Cl3 Ge Cl2 . 6_655 84.30(2) yes
Cl2 Ge Cl2 . 6_655 156.59(4) yes
Cl3 Ge Cl2 2_557 6_655 91.391(16) yes
Cl1 Ge Cl2 7_565 6_655 73.983(17) yes
C1 P C2 . . 111.2(2) yes
C1 P C3 . . 110.91(19) yes
C2 P C3 . . 109.55(19) yes
C1 P H . . 108.9(12) no
C2 P H . . 107.5(12) no
C3 P H . . 108.7(12) no
P C1 H1A . . 108(2) no
P C1 H1B . . 109(3) no
H1A C1 H1B . . 114(3) no
P C1 H1C . . 108(3) no
H1A C1 H1C . . 107(3) no
H1B C1 H1C . . 111(4) no
P C2 H2A . . 113(3) no
P C2 H2B . . 104(2) no
H2A C2 H2B . . 107(4) no
P C2 H2C . . 111(2) no
H2A C2 H2C . . 118(4) no
H2B C2 H2C . . 103(3) no
P C3 Cl1 . 7_565 113.59(14) no
P C3 Cl2 . 6_655 93.60(14) no
Cl1 C3 Cl2 7_565 6_655 86.18(7) no
P C3 H3A . . 110(3) ?
Cl1 C3 H3A 7_565 . 128(3) no
Cl2 C3 H3A 6_655 . 119(3) no
P C3 H3B . . 104(2) no
Cl1 C3 H3B 7_565 . 88(2) no
Cl2 C3 H3B 6_655 . 12(3) no
H3A C3 H3B . . 109(4) no
P C3 H3C . . 109(3) no
Cl1 C3 H3C 7_565 . 26(3) no
Cl2 C3 H3C 6_655 . 112(3) no
H3A C3 H3C . . 112(4) no
H3B C3 H3C . . 113(4) no

loop_
_geom_bond_atom_site_label_1
_geom_bond_atom_site_label_2
_geom_bond_site_symmetry_2
_geom_bond_distance
_geom_bond_publ_flag
Ge Cl1 . 2.2978(9) yes
Ge Cl3 . 2.3095(9) yes
Ge Cl2 . 2.3141(10) yes
Ge Cl3 2_557 3.9742(11) yes
Ge Cl1 7_565 3.9791(12) yes
Ge Cl2 6_655 4.4583(13) yes
Cl3 P 8_557 3.6865(11) no
P C1 . 1.763(3) yes
P C2 . 1.771(3) yes
P C3 . 1.772(3) yes
P H . 1.28(3) yes
C1 Cl3 6_655 3.649(4) no
C1 Cl2 2_557 3.798(4) no
C1 H1A . 0.94(4) no
C1 H1B . 0.98(5) no
C1 H1C . 0.92(5) no
C2 Cl3 4_554 3.687(4) no
C2 H2A . 0.89(5) no
C2 H2B . 0.94(4) no
C2 H2C . 0.92(4) no
C3 Cl1 7_565 3.647(4) no
C3 Cl2 6_655 3.804(4) no
C3 Cl3 2_557 3.725(3) no
C3 H3A . 0.96(5) no
C3 H3B . 0.86(4) no
C3 H3C . 0.93(5) no
